data_2001541
loop_
_publ_author_name
'Worth, G. H.'
'Robinson, B. H.'
'Simpson, J.'

_publ_section_title
;Redetermination of the structure of
 \m~6~-acetonato-1:2:3\k^3^<i>C</i>^1^;4:5:6\k^3^<i>C</i>^3^-bis[nonacarbonyl-1\k^3^<i>C</i>,2\k^3^<i>C</i>,3\k^3^<i>C</i>-<i>triangulo</i>-tricobalt(3
 <i>Co</i>--<i>Co</i>)] at 128 K
;
_journal_issue 7
_journal_name_full 'Acta Crystallographica Section C'
_journal_page_first 1367
_journal_page_last 1369
_journal_paper_doi 10.1107/S0108270193000526
_journal_volume 49
_journal_year 1993
_chemical_formula_sum 'C21 Co6 O19'
_chemical_formula_weight 909.82
_symmetry_cell_setting orthorhombic
_symmetry_space_group_name_Hall 'P 2ac 2ab'
_symmetry_space_group_name_H-M 'P 21 21 21'
_atom_type_scat_source 'SHELX76 for C and O and IntTabIV for Co.'
_cell_angle_alpha 90.0
_cell_angle_beta 90.0
_cell_angle_gamma 90.0
_cell_formula_units_Z 4
_cell_length_a 9.775(2)
_cell_length_b 30.857(10)
_cell_length_c 9.698(2)
_cell_measurement_reflns_used 25
_cell_measurement_temperature 128(5)
_cell_measurement_theta_max 33.2
_cell_measurement_theta_min 4.9
_cell_volume 2925.2(13)
_diffrn_measurement_device 'Nicolet R3m'
_diffrn_measurement_method \w
_diffrn_radiation_type Mo
_diffrn_radiation_wavelength 0.71069
_diffrn_reflns_av_R_equivalents 0.0273
_diffrn_reflns_limit_h_max 13
_diffrn_reflns_limit_h_min 0
_diffrn_reflns_limit_k_max 41
_diffrn_reflns_limit_k_min 0
_diffrn_reflns_limit_l_max 13
_diffrn_reflns_limit_l_min 0
_diffrn_reflns_number 3945
_diffrn_reflns_theta_max 55
_diffrn_standards_decay_% <1
_diffrn_standards_interval_count 100
_diffrn_standards_number 3
_exptl_absorpt_coefficient_mu 3.54
_exptl_absorpt_correction_T_max 0.788
_exptl_absorpt_correction_T_min 0.618
_exptl_absorpt_correction_type empirical
_exptl_crystal_colour Brown-black
_exptl_crystal_density_diffrn 2.04
_exptl_crystal_description Block
_exptl_crystal_size_max 0.4
_exptl_crystal_size_mid 0.2
_exptl_crystal_size_min 0.2
_refine_diff_density_max 0.59
_refine_diff_density_min -0.66
_refine_ls_number_parameters 415
_refine_ls_number_reflns 3630
_refine_ls_R_factor_obs 0.0316
_refine_ls_shift/esd_max 0.001
_refine_ls_structure_factor_coef F
_refine_ls_weighting_details 'w = (\s^2^F+0.002949F^2^)^-1^'
_refine_ls_weighting_scheme calc
_refine_ls_wR_factor_obs 0.0470
_reflns_number_observed 3630
_reflns_number_total 3792
_reflns_observed_criterion I>2\s(I)
_cod_data_source_file hl1020.cif
_cod_data_source_block hl1020_structure_1_of_1
_cod_depositor_comments
;
The following automatic conversions were performed:

'_refine_ls_weighting_scheme' value 'w = (\s^2^F+0.002949F^2^)^-1^'
was changed to 'calc'. New tag '_refine_ls_weighting_details' was
created. The value of the new tag was set to 'w =
(\s^2^F+0.002949F^2^)^-1^'.

Automatic conversion script
Id: cif_fix_values 3143 2015-03-26 13:38:13Z robertas 
;
_cod_original_cell_volume 2925.0(10)
_cod_database_code 2001541

loop_
_atom_site_label
_atom_site_fract_x
_atom_site_fract_y
_atom_site_fract_z
_atom_site_U_iso_or_equiv
C(1) .9533(4) .38830(10) -.0307(5) .019
C(2) .8972(5) .34570(10) -.07100(10) .018
O(2) .9446(4) .31320(10) -.0129(4) .029
C(3) .7870(5) .33940(10) -.1745(4) .018
Co(1) .91010(10) .4169 .13830(10) .021
Co(2) 1.13330(10) .3958 .04180(10) .021
Co(3) .98640(10) .4463 -.08550(10) .024
Co(4) .63500(10) .3027 -.14690(10) .019
Co(5) .81180(10) .3016 -.32810(10) .019
Co(6) .66280(10) .3651 -.30130(10) .021
C(11) .8540(6) .3695(2) .2314(5) .031
O(11) .8091(6) .34040(10) .2861(4) .046
C(12) .7426(6) .4409(2) .1297(6) .034
O(12) .6380(4) .4552(2) .1223(6) .055
C(13) .9960(6) .4508(2) .2664(6) .031
O(13) 1.0521(5) .47160(10) .3447(5) .042
C(21) 1.1518(5) .3525(2) .1641(5) .031
O(21) 1.1664(5) .32480(10) .2395(4) .040
C(22) 1.2157(5) .3696(2) -.1008(5) .028
O(22) 1.2601(4) .35190(10) -.1916(4) .037
C(23) 1.2604(6) .4341(2) .1089(7) .039
O(23) 1.3365(4) .4581(2) .1559(7) .058
C(31) .8265(6) .46750(10) -.1472(6) .034
O(31) .7280(4) .48180(10) -.1843(6) .047
C(32) 1.0749(6) .4408(2) -.2476(6) .035
O(32) 1.1286(5) .4364(2) -.3498(5) .049
C(33) 1.0590(6) .4969(2) -.0195(7) .043
O(33) 1.0949(7) .52870(10) .0230(7) .071
C(41) .5507(5) .3316(2) -.0103(5) .028
O(41) .5032(5) .35090(10) .0766(4) .044
C(42) .7066(5) .2599(2) -.0427(5) .026
O(42) .7488(4) .23260(10) .0235(4) .036
C(43) .4970(6) .2722(2) -.2339(5) .031
O(43) .4183(5) .2531(2) -.2910(5) .045
C(51) .9188(6) .2600(2) -.2548(5) .028
O(51) .9883(6) .23380(10) -.2122(4) .048
C(52) .9461(5) .3287(2) -.4231(5) .027
O(52) 1.0310(5) .3461(2) -.4766(5) .048
C(53) .7209(6) .2696(2) -.4581(5) .032
O(53) .6623(5) .2491(2) -.5338(4) .046
C(61) .7575(6) .4033(2) -.4007(5) .031
O(61) .8126(5) .42880(10) -.4660(5) .049
C(62) .5568(5) .4019(2) -.2059(5) .028
O(62) .4855(4) .42520(10) -.1494(5) .039
C(63) .5375(7) .3484(2) -.4301(6) .038
O(63) .4605(6) .3370(2) -.5103(6) .060

loop_
_geom_angle_atom_site_label_1
_geom_angle_atom_site_label_2
_geom_angle_atom_site_label_3
_geom_angle
_geom_angle_publ_flag
C(1) C(2) C(3) 124.4(4) yes
C(1) C(2) O(2) 117.4(4) yes
O(2) C(2) C(3) 118.2(4) yes
C(2) C(1) Co(1) 123.8(3) yes
C(2) C(1) Co(2) 123.2(3) yes
C(2) C(1) Co(3) 146.1(3) yes
Co(1) Co(2) Co(3) 60.30(10) yes
Co(1) Co(3) Co(2) 60.10(10) yes
Co(2) Co(1) Co(3) 59.70(10) yes
Co(1) C(1) Co(2) 80.3(2) yes
Co(1) C(1) Co(3) 80.9(2) yes
Co(2) C(1) Co(3) 80.3(2) yes
C(2) C(3) Co(4) 123.7(3) yes
C(2) C(3) Co(5) 121.0(3) yes
C(2) C(3) Co(6) 147.7(3) yes
Co(4) C(3) Co(5) 81.0(2) yes
Co(4) C(3) Co(6) 80.8(2) yes
Co(5) C(3) Co(6) 80.3(2) yes
C(1) Co(1) Co(2) 49.90(10) yes
C(1) Co(1) Co(3) 49.30(10) yes
C(1) Co(1) C(11) 97.0(2) yes
C(1) Co(1) C(12) 110.6(2) yes
C(1) Co(1) C(13) 138.3(2) yes
C(1) Co(2) Co(1) 49.80(10) yes
C(1) Co(2) Co(3) 49.60(10) yes
C(1) Co(2) C(21) 104.2(2) yes
C(1) Co(2) C(22) 94.3(2) yes
C(1) Co(2) C(23) 146.5(2) yes
C(1) Co(3) Co(1) 49.80(10) yes
C(1) Co(3) Co(2) 50.20(10) yes
C(1) Co(3) C(31) 106.9(2) yes
C(1) Co(3) C(32) 103.8(2) yes
C(1) Co(3) C(33) 140.7(2) yes
Co(4) Co(5) Co(6) 59.80(10) yes
Co(4) Co(6) Co(5) 60.20(10) yes
Co(5) Co(4) Co(6) 59.90(10) yes
C(3) Co(4) Co(5) 49.90(10) yes
C(3) Co(4) Co(6) 49.90(10) yes
C(3) Co(4) C(41) 99.6(2) yes
C(3) Co(4) C(42) 102.3(2) yes
C(3) Co(4) C(43) 144.6(2) yes
C(3) Co(5) Co(4) 49.10(10) yes
C(3) Co(5) Co(6) 49.70(10) yes
C(3) Co(5) C(51) 101.6(2) yes
C(3) Co(5) C(52) 102.0(2) yes
C(3) Co(5) C(53) 143.6(2) yes
C(3) Co(6) Co(4) 49.30(10) yes
C(3) Co(6) Co(5) 50.00(10) yes
C(3) Co(6) C(61) 107.1(2) yes
C(3) Co(6) C(62) 107.4(2) yes
C(3) Co(6) C(63) 138.9(2) yes
Co(1) C(11) O(11) 174.7(5) yes
Co(1) C(12) O(12) 178.5(6) yes
Co(1) C(13) O(13) 178.5(5) yes
Co(2) C(21) O(21) 178.2(5) yes
Co(2) C(22) O(22) 175.8(5) yes
Co(2) C(23) O(23) 177.1(6) yes
Co(3) C(31) O(31) 178.2(5) yes
Co(3) C(32) O(32) 178.3(5) yes
Co(3) C(33) O(33) 175.3(7) yes
Co(4) C(41) O(41) 176.7(5) yes
Co(4) C(42) O(42) 178.5(4) yes
Co(4) C(43) O(43) 176.7(5) yes
Co(5) C(51) O(51) 177.9(5) yes
Co(5) C(52) O(52) 177.0(5) yes
Co(5) C(53) O(53) 177.2(5) yes
Co(6) C(61) O(61) 176.8(5) yes
Co(6) C(62) O(62) 177.2(5) yes
Co(6) C(63) O(63) 178.4(5) yes

loop_
_geom_bond_atom_site_label_1
_geom_bond_atom_site_label_2
_geom_bond_distance
_geom_bond_publ_flag
C(1) C(2) 1.477(5) yes
Co(2) C(23) 1.833(6) yes
C(2) O(2) 1.241(5) yes
C(23) O(23) 1.145(7) yes
C(2) C(3) 1.485(6) yes
Co(3) C(31) 1.798(6) yes
Co(1) Co(2) 2.4620(10) yes
C(31) O(31) 1.118(7) yes
Co(1) Co(3) 2.4670(10) yes
Co(3) C(32) 1.802(6) yes
Co(2) Co(3) 2.4520(10) yes
C(32) O(32) 1.130(8) yes
Co(4) Co(5) 2.4660(10) yes
Co(3) C(33) 1.831(6) yes
Co(4) Co(6) 2.4560(10) yes
C(33) O(33) 1.122(7) yes
Co(5) Co(6) 2.4570(10) yes
Co(4) C(41) 1.797(5) yes
C(1) Co(1) 1.909(4) yes
C(41) O(41) 1.132(7) yes
C(1) Co(2) 1.910(4) yes
C(42) O(42) 1.134(6) yes
C(3) Co(4) 1.887(4) yes
Co(4) C(43) 1.849(5) yes
C(3) Co(5) 1.909(4) yes
C(43) O(43) 1.115(7) yes
C(3) Co(6) 1.902(4) yes
Co(5) C(51) 1.801(5) yes
Co(1) C(11) 1.804(5) yes
C(51) O(51) 1.133(7) yes
C(11) O(11) 1.133(7) yes
Co(5) C(52) 1.809(5) yes
Co(1) C(12) 1.799(5) yes
C(52) O(52) 1.117(7) yes
C(12) O(12) 1.117(7) yes
Co(5) C(53) 1.831(6) yes
Co(1) C(13) 1.829(5) yes
C(53) O(53) 1.126(7) yes
C(13) O(13) 1.135(7) yes
Co(6) C(61) 1.781(5) yes
Co(2) C(21) 1.796(6) yes
C(61) O(61) 1.144(7) yes
C(21) O(21) 1.133(7) yes
Co(6) C(62) 1.794(5) yes
Co(2) C(22) 1.793(5) yes
C(62) O(62) 1.141(6) yes
C(22) O(22) 1.124(6) yes
Co(6) C(63) 1.824(6) yes
C(63) O(63) 1.138(7) yes
